data_2230439
loop_
_publ_author_name
'Ferrara, Skylar'
'Kreider-Mueller, Ava'
'Tanski, Joseph M.'
'Anderson, Craig M.'

_publ_section_title
;
 Poly[\m~3~-chlorido-\m~2~-chloridodichlorido(\m-dimethyl
 sulfoxide-\k^2^<i>O</i>:<i>S</i>)(dimethyl
 sulfoxide-\k<i>O</i>)(\m-pyrimidine-\k^2^<i>N</i>:<i>N</i>')ruthenium(III)sodium]
;
_journal_coeditor_code OM2427
_journal_issue 6
_journal_name_full 'Acta Crystallographica Section E'
_journal_page_first m756
_journal_page_last m757
_journal_paper_doi 10.1107/S1600536811017211
_journal_volume 67
_journal_year 2011
_chemical_formula_iupac '[Na Ru Cl4 (C4 H4 N2) (C2 H6 O S)2]'
_chemical_formula_moiety 'C8 H16 Cl4 N2 Na O2 Ru S2'
_chemical_formula_sum 'C8 H16 Cl4 N2 Na O2 Ru S2'
_chemical_formula_weight 502.21
_chemical_name_systematic
;
Poly[\m~3~-chlorido-\m~2~-chloridodichlorido(\m-dimethyl
sulfoxide-\k^2^<i>O</i>:<i>S</i>)(dimethyl
sulfoxide-\k<i>O</i>)(\m-pyrimidine-
\k^2^<i>N</i>:<i>N</i>')ruthenium(III)sodium]
;
_space_group_IT_number 13
_symmetry_cell_setting monoclinic
_symmetry_space_group_name_Hall '-P 2yc'
_symmetry_space_group_name_H-M 'P 1 2/c 1'
_atom_sites_solution_hydrogens geom
_atom_sites_solution_primary direct
_atom_sites_solution_secondary difmap
_audit_creation_method SHELXL-97
_cell_angle_alpha 90.00
_cell_angle_beta 91.6800(10)
_cell_angle_gamma 90.00
_cell_formula_units_Z 4
_cell_length_a 12.5052(6)
_cell_length_b 10.9917(5)
_cell_length_c 13.1837(6)
_cell_measurement_reflns_used 9970
_cell_measurement_temperature 125(2)
_cell_measurement_theta_max 30.38
_cell_measurement_theta_min 2.47
_cell_volume 1811.37(15)
_computing_cell_refinement 'SAINT (Bruker 2007)'
_computing_data_collection 'APEX2 (Bruker 2007)'
_computing_data_reduction 'SAINT (Bruker 2007)'
_computing_molecular_graphics 'SHELXTL (Sheldrick, 2008)'
_computing_publication_material 'SHELXTL (Sheldrick, 2008)'
_computing_structure_refinement 'SHELXL97 (Sheldrick, 2008)'
_computing_structure_solution 'SHELXS97 (Sheldrick, 2008)'
_diffrn_ambient_temperature 125(2)
_diffrn_measured_fraction_theta_full 1.000
_diffrn_measured_fraction_theta_max 0.942
_diffrn_measurement_device_type 'Bruker APEXII CCD'
_diffrn_measurement_method '\f and \w'
_diffrn_radiation_monochromator graphite
_diffrn_radiation_source 'fine-focus sealed tube'
_diffrn_radiation_type MoK\a
_diffrn_radiation_wavelength 0.71073
_diffrn_reflns_av_R_equivalents 0.0184
_diffrn_reflns_av_sigmaI/netI 0.0140
_diffrn_reflns_limit_h_max 17
_diffrn_reflns_limit_h_min -17
_diffrn_reflns_limit_k_max 15
_diffrn_reflns_limit_k_min -15
_diffrn_reflns_limit_l_max 17
_diffrn_reflns_limit_l_min -17
_diffrn_reflns_number 25088
_diffrn_reflns_theta_full 29.02
_diffrn_reflns_theta_max 30.53
_diffrn_reflns_theta_min 1.63
_exptl_absorpt_coefficient_mu 1.709
_exptl_absorpt_correction_T_max 0.8477
_exptl_absorpt_correction_T_min 0.6746
_exptl_absorpt_correction_type multi-scan
_exptl_absorpt_process_details '(SADABS; Bruker, 2007)'
_exptl_crystal_colour orange
_exptl_crystal_density_diffrn 1.842
_exptl_crystal_density_method 'not measured'
_exptl_crystal_description block
_exptl_crystal_F_000 996
_exptl_crystal_size_max 0.25
_exptl_crystal_size_mid 0.23
_exptl_crystal_size_min 0.10
_refine_diff_density_max 0.605
_refine_diff_density_min -0.873
_refine_ls_extinction_method none
_refine_ls_goodness_of_fit_ref 1.072
_refine_ls_hydrogen_treatment constr
_refine_ls_matrix_type full
_refine_ls_number_parameters 185
_refine_ls_number_reflns 5227
_refine_ls_number_restraints 0
_refine_ls_restrained_S_all 1.072
_refine_ls_R_factor_all 0.0193
_refine_ls_R_factor_gt 0.0177
_refine_ls_shift/su_max 0.003
_refine_ls_shift/su_mean 0.000
_refine_ls_structure_factor_coef Fsqd
_refine_ls_weighting_details 'calc w=1/[\s^2^(Fo^2^)+(0.0191P)^2^+1.3448P] where P=(Fo^2^+2Fc^2^)/3'
_refine_ls_weighting_scheme calc
_refine_ls_wR_factor_gt 0.0444
_refine_ls_wR_factor_ref 0.0453
_reflns_number_gt 4922
_reflns_number_total 5227
_reflns_threshold_expression I>2sigma(I)
_cod_data_source_file om2427.cif
_cod_data_source_block I
_cod_original_sg_symbol_H-M 'P 2/c'
_cod_database_code 2230439
_cod_database_fobs_code 2230439

loop_
_symmetry_equiv_pos_as_xyz
'x, y, z'
'-x, y, -z+1/2'
'-x, -y, -z'
'x, -y, z-1/2'

loop_
_atom_site_type_symbol
_atom_site_label
_atom_site_fract_x
_atom_site_fract_y
_atom_site_fract_z
_atom_site_U_iso_or_equiv
_atom_site_adp_type
_atom_site_calc_flag
_atom_site_refinement_flags
_atom_site_occupancy
_atom_site_symmetry_multiplicity
_atom_site_disorder_assembly
_atom_site_disorder_group
Ru Ru1 0.710023(8) 0.198037(9) 0.478554(8) 0.01123(3) Uani d . 1 1 . .
Cl Cl1 0.85124(3) 0.11358(3) 0.38991(3) 0.01888(7) Uani d . 1 1 . .
Cl Cl2 0.58872(3) 0.05284(3) 0.41162(2) 0.01429(6) Uani d . 1 1 . .
Cl Cl3 0.56492(3) 0.28961(3) 0.56229(3) 0.01702(7) Uani d . 1 1 . .
Cl Cl4 0.81971(3) 0.35246(3) 0.54845(3) 0.01820(7) Uani d . 1 1 . .
S S1 0.75569(3) 0.07509(3) 0.61274(2) 0.01419(6) Uani d . 1 1 . .
S S2 0.15245(3) 0.26924(4) 0.56476(3) 0.02733(9) Uani d . 1 1 . .
Na Na1 0.39260(5) 0.17477(5) 0.47975(4) 0.01674(11) Uani d . 1 1 . .
O O1 0.72781(9) -0.05555(9) 0.60442(8) 0.0226(2) Uani d . 1 1 . .
O O2 0.27052(9) 0.29182(10) 0.56554(9) 0.0234(2) Uani d . 1 1 . .
N N1 0.67216(9) 0.30751(10) 0.35040(9) 0.0143(2) Uani d . 1 1 . .
N N2 0.63506(11) 0.31171(11) 0.17229(9) 0.0190(2) Uani d . 1 1 . .
C C1 0.65932(11) 0.42887(13) 0.35492(11) 0.0172(3) Uani d . 1 1 . .
H H1B 0.6663 0.4691 0.4185 0.021 Uiso calc R 1 1 . .
C C2 0.63608(12) 0.49591(13) 0.26817(12) 0.0209(3) Uani d . 1 1 . .
H H2B 0.6289 0.5819 0.2706 0.025 Uiso calc R 1 1 . .
C C3 0.62363(12) 0.43273(13) 0.17765(11) 0.0207(3) Uani d . 1 1 . .
H H3A 0.6064 0.4767 0.1173 0.025 Uiso calc R 1 1 . .
C C4 0.66019(11) 0.25468(13) 0.25867(10) 0.0167(3) Uani d . 1 1 . .
H H4A 0.6706 0.1692 0.2554 0.020 Uiso calc R 1 1 . .
C C5 0.70393(15) 0.12935(16) 0.72786(12) 0.0282(3) Uani d . 1 1 . .
H H5A 0.7338 0.0815 0.7846 0.042 Uiso calc R 1 1 . .
H H5B 0.6258 0.1216 0.7256 0.042 Uiso calc R 1 1 . .
H H5C 0.7235 0.2150 0.7371 0.042 Uiso calc R 1 1 . .
C C6 0.89514(13) 0.07824(16) 0.64379(13) 0.0270(3) Uani d . 1 1 . .
H H6A 0.9099 0.0267 0.7032 0.041 Uiso calc R 1 1 . .
H H6B 0.9172 0.1620 0.6591 0.041 Uiso calc R 1 1 . .
H H6C 0.9351 0.0478 0.5862 0.041 Uiso calc R 1 1 . .
C C7 0.10238(14) 0.30545(16) 0.44103(14) 0.0286(3) Uani d . 1 1 . .
H H7A 0.1303 0.2470 0.3923 0.043 Uiso calc R 1 1 . .
H H7B 0.1252 0.3877 0.4229 0.043 Uiso calc R 1 1 . .
H H7C 0.0241 0.3016 0.4396 0.043 Uiso calc R 1 1 . .
C C8 0.09779(13) 0.39468(17) 0.63121(13) 0.0280(3) Uani d . 1 1 . .
H H8A 0.1257 0.3946 0.7015 0.042 Uiso calc R 1 1 . .
H H8B 0.0196 0.3877 0.6307 0.042 Uiso calc R 1 1 . .
H H8C 0.1179 0.4707 0.5980 0.042 Uiso calc R 1 1 . .

loop_
_atom_site_aniso_label
_atom_site_aniso_U_11
_atom_site_aniso_U_22
_atom_site_aniso_U_33
_atom_site_aniso_U_12
_atom_site_aniso_U_13
_atom_site_aniso_U_23
Ru1 0.01237(5) 0.01042(5) 0.01084(5) -0.00154(3) -0.00045(3) -0.00023(3)
Cl1 0.01630(15) 0.02092(16) 0.01953(15) 0.00148(12) 0.00268(11) -0.00202(12)
Cl2 0.01616(14) 0.01303(13) 0.01361(13) -0.00274(11) -0.00093(10) -0.00138(11)
Cl3 0.01559(14) 0.01744(15) 0.01805(15) -0.00118(11) 0.00076(11) -0.00633(11)
Cl4 0.01779(15) 0.01504(14) 0.02153(16) -0.00515(11) -0.00358(12) -0.00077(12)
S1 0.01623(15) 0.01305(14) 0.01310(14) -0.00307(11) -0.00283(11) 0.00139(11)
S2 0.02289(19) 0.02494(19) 0.0341(2) -0.00204(15) -0.00019(15) 0.00201(16)
Na1 0.0173(3) 0.0158(3) 0.0170(3) -0.0015(2) -0.0024(2) -0.0016(2)
O1 0.0303(6) 0.0128(5) 0.0239(5) -0.0053(4) -0.0103(4) 0.0034(4)
O2 0.0188(5) 0.0248(6) 0.0265(6) 0.0019(4) -0.0004(4) -0.0036(4)
N1 0.0159(5) 0.0127(5) 0.0141(5) -0.0003(4) -0.0005(4) 0.0009(4)
N2 0.0240(6) 0.0179(6) 0.0152(6) 0.0009(5) -0.0002(5) 0.0027(4)
C1 0.0183(6) 0.0142(6) 0.0188(6) -0.0015(5) -0.0015(5) -0.0007(5)
C2 0.0245(7) 0.0137(6) 0.0242(7) -0.0001(5) -0.0026(6) 0.0036(5)
C3 0.0246(7) 0.0178(7) 0.0195(7) 0.0012(5) -0.0019(5) 0.0062(5)
C4 0.0217(7) 0.0139(6) 0.0144(6) 0.0000(5) 0.0007(5) 0.0007(5)
C5 0.0424(10) 0.0282(8) 0.0140(7) 0.0057(7) 0.0034(6) 0.0030(6)
C6 0.0187(7) 0.0309(8) 0.0309(8) -0.0042(6) -0.0096(6) 0.0104(7)
C7 0.0231(8) 0.0313(9) 0.0312(9) -0.0011(6) -0.0048(6) -0.0054(7)
C8 0.0190(7) 0.0344(9) 0.0308(8) -0.0002(6) 0.0039(6) -0.0024(7)

loop_
_atom_type_symbol
_atom_type_description
_atom_type_scat_dispersion_real
_atom_type_scat_dispersion_imag
_atom_type_scat_source
C C 0.0033 0.0016 'International Tables Vol C Tables 4.2.6.8 and 6.1.1.4'
H H 0.0000 0.0000 'International Tables Vol C Tables 4.2.6.8 and 6.1.1.4'
N N 0.0061 0.0033 'International Tables Vol C Tables 4.2.6.8 and 6.1.1.4'
O O 0.0106 0.0060 'International Tables Vol C Tables 4.2.6.8 and 6.1.1.4'
Na Na 0.0362 0.0249 'International Tables Vol C Tables 4.2.6.8 and 6.1.1.4'
S S 0.1246 0.1234 'International Tables Vol C Tables 4.2.6.8 and 6.1.1.4'
Cl Cl 0.1484 0.1585 'International Tables Vol C Tables 4.2.6.8 and 6.1.1.4'
Ru Ru -1.2594 0.8363 'International Tables Vol C Tables 4.2.6.8 and 6.1.1.4'

loop_
_geom_angle_atom_site_label_1
_geom_angle_atom_site_label_2
_geom_angle_atom_site_label_3
_geom_angle_site_symmetry_1
_geom_angle_site_symmetry_3
_geom_angle
_geom_angle_publ_flag
N1 Ru1 S1 . . 177.55(3) ?
N1 Ru1 Cl1 . . 88.93(3) ?
S1 Ru1 Cl1 . . 88.676(13) ?
N1 Ru1 Cl4 . . 90.96(3) ?
S1 Ru1 Cl4 . . 89.645(12) ?
Cl1 Ru1 Cl4 . . 92.407(13) ?
N1 Ru1 Cl2 . . 87.68(3) ?
S1 Ru1 Cl2 . . 91.887(12) ?
Cl1 Ru1 Cl2 . . 91.791(13) ?
Cl4 Ru1 Cl2 . . 175.564(12) ?
N1 Ru1 Cl3 . . 88.51(3) ?
S1 Ru1 Cl3 . . 93.885(13) ?
Cl1 Ru1 Cl3 . . 177.438(13) ?
Cl4 Ru1 Cl3 . . 87.525(12) ?
Cl2 Ru1 Cl3 . . 88.217(12) ?
Ru1 Cl2 Na1 . 3_656 111.055(16) ?
Ru1 Cl2 Na1 . . 96.306(15) ?
Na1 Cl2 Na1 3_656 . 107.313(17) ?
Ru1 Cl3 Na1 . . 103.076(17) ?
O1 S1 C5 . . 107.39(8) ?
O1 S1 C6 . . 105.24(7) ?
C5 S1 C6 . . 100.18(9) ?
O1 S1 Ru1 . . 117.58(4) ?
C5 S1 Ru1 . . 112.02(6) ?
C6 S1 Ru1 . . 112.80(6) ?
O2 S2 C7 . . 106.88(8) ?
O2 S2 C8 . . 105.14(7) ?
C7 S2 C8 . . 98.53(8) ?
O1 Na1 O2 3_656 . 97.03(5) ?
O1 Na1 N2 3_656 2_655 83.22(4) ?
O2 Na1 N2 . 2_655 88.83(5) ?
O1 Na1 Cl3 3_656 . 168.75(4) ?
O2 Na1 Cl3 . . 94.20(3) ?
N2 Na1 Cl3 2_655 . 97.50(4) ?
O1 Na1 Cl2 3_656 3_656 77.56(3) ?
O2 Na1 Cl2 . 3_656 106.49(4) ?
N2 Na1 Cl2 2_655 3_656 156.63(4) ?
Cl3 Na1 Cl2 . 3_656 98.81(2) ?
O1 Na1 Cl2 3_656 . 97.73(4) ?
O2 Na1 Cl2 . . 164.62(4) ?
N2 Na1 Cl2 2_655 . 97.16(4) ?
Cl3 Na1 Cl2 . . 71.032(17) ?
Cl2 Na1 Cl2 3_656 . 72.685(17) ?
S1 O1 Na1 . 3_656 138.58(7) ?
S2 O2 Na1 . . 124.66(7) ?
C1 N1 C4 . . 117.21(12) ?
C1 N1 Ru1 . . 123.55(10) ?
C4 N1 Ru1 . . 119.24(9) ?
C4 N2 C3 . . 116.47(13) ?
C4 N2 Na1 . 2_655 115.02(9) ?
C3 N2 Na1 . 2_655 128.45(10) ?
N1 C1 C2 . . 120.92(13) ?
N1 C1 H1B . . 119.5 ?
C2 C1 H1B . . 119.5 ?
C1 C2 C3 . . 117.41(13) ?
C1 C2 H2B . . 121.3 ?
C3 C2 H2B . . 121.3 ?
N2 C3 C2 . . 122.24(13) ?
N2 C3 H3A . . 118.9 ?
C2 C3 H3A . . 118.9 ?
N2 C4 N1 . . 125.70(13) ?
N2 C4 H4A . . 117.1 ?
N1 C4 H4A . . 117.1 ?
S1 C5 H5A . . 109.5 ?
S1 C5 H5B . . 109.5 ?
H5A C5 H5B . . 109.5 ?
S1 C5 H5C . . 109.5 ?
H5A C5 H5C . . 109.5 ?
H5B C5 H5C . . 109.5 ?
S1 C6 H6A . . 109.5 ?
S1 C6 H6B . . 109.5 ?
H6A C6 H6B . . 109.5 ?
S1 C6 H6C . . 109.5 ?
H6A C6 H6C . . 109.5 ?
H6B C6 H6C . . 109.5 ?
S2 C7 H7A . . 109.5 ?
S2 C7 H7B . . 109.5 ?
H7A C7 H7B . . 109.5 ?
S2 C7 H7C . . 109.5 ?
H7A C7 H7C . . 109.5 ?
H7B C7 H7C . . 109.5 ?
S2 C8 H8A . . 109.5 ?
S2 C8 H8B . . 109.5 ?
H8A C8 H8B . . 109.5 ?
S2 C8 H8C . . 109.5 ?
H8A C8 H8C . . 109.5 ?
H8B C8 H8C . . 109.5 ?

loop_
_geom_bond_atom_site_label_1
_geom_bond_atom_site_label_2
_geom_bond_site_symmetry_2
_geom_bond_distance
_geom_bond_publ_flag
Ru1 N1 . 2.1165(11) ?
Ru1 S1 . 2.2853(3) ?
Ru1 Cl1 . 2.3381(4) ?
Ru1 Cl4 . 2.3532(3) ?
Ru1 Cl2 . 2.3555(3) ?
Ru1 Cl3 . 2.3753(3) ?
Cl2 Na1 3_656 2.8888(7) ?
Cl2 Na1 . 2.9576(7) ?
Cl3 Na1 . 2.6988(7) ?
S1 O1 . 1.4811(11) ?
S1 C5 . 1.7708(16) ?
S1 C6 . 1.7798(16) ?
S2 O2 . 1.4969(12) ?
S2 C7 . 1.7753(18) ?
S2 C8 . 1.7806(18) ?
Na1 O1 3_656 2.2623(12) ?
Na1 O2 . 2.3165(12) ?
Na1 N2 2_655 2.5224(14) ?
Na1 Cl2 3_656 2.8888(7) ?
O1 Na1 3_656 2.2623(12) ?
N1 C1 . 1.3451(17) ?
N1 C4 . 1.3459(18) ?
N2 C4 . 1.3294(18) ?
N2 C3 . 1.3400(19) ?
N2 Na1 2_655 2.5224(14) ?
C1 C2 . 1.384(2) ?
C1 H1B . 0.9500 ?
C2 C3 . 1.386(2) ?
C2 H2B . 0.9500 ?
C3 H3A . 0.9500 ?
C4 H4A . 0.9500 ?
C5 H5A . 0.9800 ?
C5 H5B . 0.9800 ?
C5 H5C . 0.9800 ?
C6 H6A . 0.9800 ?
C6 H6B . 0.9800 ?
C6 H6C . 0.9800 ?
C7 H7A . 0.9800 ?
C7 H7B . 0.9800 ?
C7 H7C . 0.9800 ?
C8 H8A . 0.9800 ?
C8 H8B . 0.9800 ?
C8 H8C . 0.9800 ?

loop_
_geom_torsion_atom_site_label_1
_geom_torsion_atom_site_label_2
_geom_torsion_atom_site_label_3
_geom_torsion_atom_site_label_4
_geom_torsion_site_symmetry_1
_geom_torsion_site_symmetry_2
_geom_torsion_site_symmetry_3
_geom_torsion_site_symmetry_4
_geom_torsion
_geom_torsion_publ_flag
N1 Ru1 Cl2 Na1 . . . 3_656 169.07(4) ?
S1 Ru1 Cl2 Na1 . . . 3_656 -8.520(18) ?
Cl1 Ru1 Cl2 Na1 . . . 3_656 80.213(18) ?
Cl4 Ru1 Cl2 Na1 . . . 3_656 -118.67(16) ?
Cl3 Ru1 Cl2 Na1 . . . 3_656 -102.351(18) ?
N1 Ru1 Cl2 Na1 . . . . -79.63(3) ?
S1 Ru1 Cl2 Na1 . . . . 102.787(16) ?
Cl1 Ru1 Cl2 Na1 . . . . -168.480(16) ?
Cl4 Ru1 Cl2 Na1 . . . . -7.36(16) ?
Cl3 Ru1 Cl2 Na1 . . . . 8.957(16) ?
N1 Ru1 Cl3 Na1 . . . . 77.70(4) ?
S1 Ru1 Cl3 Na1 . . . . -101.797(18) ?
Cl1 Ru1 Cl3 Na1 . . . . 80.2(3) ?
Cl4 Ru1 Cl3 Na1 . . . . 168.727(18) ?
Cl2 Ru1 Cl3 Na1 . . . . -10.026(18) ?
N1 Ru1 S1 O1 . . . . -63.0(8) ?
Cl1 Ru1 S1 O1 . . . . -74.84(6) ?
Cl4 Ru1 S1 O1 . . . . -167.26(6) ?
Cl2 Ru1 S1 O1 . . . . 16.91(6) ?
Cl3 Ru1 S1 O1 . . . . 105.25(6) ?
N1 Ru1 S1 C5 . . . . 171.9(8) ?
Cl1 Ru1 S1 C5 . . . . 160.06(7) ?
Cl4 Ru1 S1 C5 . . . . 67.64(7) ?
Cl2 Ru1 S1 C5 . . . . -108.20(7) ?
Cl3 Ru1 S1 C5 . . . . -19.86(7) ?
N1 Ru1 S1 C6 . . . . 59.8(8) ?
Cl1 Ru1 S1 C6 . . . . 47.92(7) ?
Cl4 Ru1 S1 C6 . . . . -44.49(7) ?
Cl2 Ru1 S1 C6 . . . . 139.67(7) ?
Cl3 Ru1 S1 C6 . . . . -131.99(7) ?
Ru1 Cl3 Na1 O1 . . . 3_656 6.4(2) ?
Ru1 Cl3 Na1 O2 . . . . -175.98(3) ?
Ru1 Cl3 Na1 N2 . . . 2_655 -86.60(3) ?
Ru1 Cl3 Na1 Cl2 . . . 3_656 76.60(2) ?
Ru1 Cl3 Na1 Cl2 . . . . 8.427(15) ?
Ru1 Cl2 Na1 O1 . . . 3_656 171.27(3) ?
Na1 Cl2 Na1 O1 3_656 . . 3_656 -74.33(3) ?
Ru1 Cl2 Na1 O2 . . . . -25.10(15) ?
Na1 Cl2 Na1 O2 3_656 . . . 89.29(15) ?
Ru1 Cl2 Na1 N2 . . . 2_655 87.18(3) ?
Na1 Cl2 Na1 N2 3_656 . . 2_655 -158.42(4) ?
Ru1 Cl2 Na1 Cl3 . . . . -8.327(15) ?
Na1 Cl2 Na1 Cl3 3_656 . . . 106.070(19) ?
Ru1 Cl2 Na1 Cl2 . . . 3_656 -114.397(16) ?
Na1 Cl2 Na1 Cl2 3_656 . . 3_656 0.0 ?
C5 S1 O1 Na1 . . . 3_656 102.49(12) ?
C6 S1 O1 Na1 . . . 3_656 -151.41(11) ?
Ru1 S1 O1 Na1 . . . 3_656 -24.88(13) ?
C7 S2 O2 Na1 . . . . -69.98(10) ?
C8 S2 O2 Na1 . . . . -174.02(8) ?
O1 Na1 O2 S2 3_656 . . . 6.47(9) ?
N2 Na1 O2 S2 2_655 . . . 89.50(8) ?
Cl3 Na1 O2 S2 . . . . -173.06(8) ?
Cl2 Na1 O2 S2 3_656 . . . -72.58(8) ?
Cl2 Na1 O2 S2 . . . . -157.17(10) ?
S1 Ru1 N1 C1 . . . . -140.4(7) ?
Cl1 Ru1 N1 C1 . . . . -128.53(11) ?
Cl4 Ru1 N1 C1 . . . . -36.14(11) ?
Cl2 Ru1 N1 C1 . . . . 139.63(11) ?
Cl3 Ru1 N1 C1 . . . . 51.36(11) ?
S1 Ru1 N1 C4 . . . . 39.4(8) ?
Cl1 Ru1 N1 C4 . . . . 51.30(10) ?
Cl4 Ru1 N1 C4 . . . . 143.68(10) ?
Cl2 Ru1 N1 C4 . . . . -40.54(10) ?
Cl3 Ru1 N1 C4 . . . . -128.82(10) ?
C4 N1 C1 C2 . . . . -0.8(2) ?
Ru1 N1 C1 C2 . . . . 179.06(11) ?
N1 C1 C2 C3 . . . . 1.8(2) ?
C4 N2 C3 C2 . . . . -0.6(2) ?
Na1 N2 C3 C2 2_655 . . . 176.46(11) ?
C1 C2 C3 N2 . . . . -1.1(2) ?
C3 N2 C4 N1 . . . . 1.9(2) ?
Na1 N2 C4 N1 2_655 . . . -175.64(11) ?
C1 N1 C4 N2 . . . . -1.2(2) ?
Ru1 N1 C4 N2 . . . . 178.99(12) ?
